data_9013581
loop_
_publ_author_name
'Kyono, A.'

_publ_section_title
;Molecular conformation and anion configuration variations for As4S4 and
 As4Se4 in an anion-substituted solid solution Locality: synthetic Note:
 S1Se1-16
;
_journal_name_full 'American Mineralogist'
_journal_page_first 451
_journal_page_last 460
_journal_paper_doi 10.2138/am.2009.3075
_journal_volume 94
_journal_year 2009
_chemical_compound_source Synthetic
_chemical_formula_sum 'As S0.87 Se0.13'
_chemical_name_mineral Realgar
_space_group_IT_number 14
_symmetry_space_group_name_Hall '-P 2yn'
_symmetry_space_group_name_H-M 'P 1 21/n 1'
_cell_angle_alpha 90
_cell_angle_beta 106.378
_cell_angle_gamma 90
_cell_formula_units_Z 16
_cell_length_a 9.3616
_cell_length_b 13.5833
_cell_length_c 6.6080
_cell_volume 806.186
_database_code_amcsd 0004871
_exptl_crystal_density_diffrn 3.727
_cod_original_formula_sum 'As (S.87 Se.13)'
_cod_database_code 9013581

loop_
_space_group_symop_operation_xyz
x,y,z
1/2+x,1/2-y,1/2+z
1/2-x,1/2+y,1/2-z
-x,-y,-z

loop_
_atom_site_aniso_label
_atom_site_aniso_U_11
_atom_site_aniso_U_22
_atom_site_aniso_U_33
_atom_site_aniso_U_12
_atom_site_aniso_U_13
_atom_site_aniso_U_23
As1 0.02770 0.02480 0.02530 -0.00370 0.00580 -0.00340
As2 0.02320 0.02470 0.03040 -0.00130 0.01040 0.00150
As3 0.02500 0.03050 0.02140 -0.00060 0.00590 -0.00360
As4 0.02430 0.02920 0.02860 0.00640 0.00490 0.00320
SX1 0.03440 0.03210 0.03110 0.00340 0.01190 -0.00100
SeX1 0.03440 0.03210 0.03110 0.00340 0.01190 -0.00100
SX2 0.02870 0.03160 0.03010 -0.00210 0.00810 0.00450
SeX2 0.02870 0.03160 0.03010 -0.00210 0.00810 0.00450
SX3 0.03450 0.02780 0.03360 0.00270 0.01310 0.00650
SeX3 0.03450 0.02780 0.03360 0.00270 0.01310 0.00650
SX4 0.03350 0.03640 0.03260 0.00450 0.01300 -0.00760
SeX4 0.03350 0.03640 0.03260 0.00450 0.01300 -0.00760

loop_
_atom_site_label
_atom_site_fract_x
_atom_site_fract_y
_atom_site_fract_z
_atom_site_occupancy
_atom_site_U_iso_or_equiv
_atom_site_type_symbol
_atom_site_attached_hydrogens
As1 0.12080 -0.02050 0.76259 1.00000 0.02620 As 0
As2 0.42389 0.13927 0.85738 1.00000 0.02560 As 0
As3 0.32140 0.12721 0.17770 1.00000 0.02580 As 0
As4 0.04020 0.16097 0.71340 1.00000 0.02790 As 0
SX1 0.34513 -0.00729 0.69894 0.84600 0.03200 S 0
SeX1 0.34513 -0.00729 0.69894 0.15400 0.03200 Se 0
SX2 0.21436 -0.02442 0.11896 0.83500 0.03010 S 0
SeX2 0.21436 -0.02442 0.11896 0.16500 0.03010 Se 0
SX3 0.23919 0.22712 0.63858 0.92200 0.03130 S 0
SeX3 0.23919 0.22712 0.63858 0.07800 0.03130 Se 0
SX4 0.10646 0.21199 0.05238 0.87700 0.03340 S 0
SeX4 0.10646 0.21199 0.05238 0.12300 0.03340 Se 0

loop_
_cod_changelog_entry_id
_cod_changelog_entry_author
_cod_changelog_entry_date
_cod_changelog_entry_text
1
;cod-tools version 3.8.0
Id: cif_guess_AMCSD_atom_types 9581 2023-05-17 12:35:41Z saulius
;
2023-05-23T09:24:46+03:00
;Derived atom types and hydrogen counts
from atom names that follow the AMCSD naming convention
(Wat == water, O-H == hydroxyl).
;

loop_
_cod_related_entry_id
_cod_related_entry_database
_cod_related_entry_code
1 AMCSD 0004871
